data_2002165
loop_
_publ_author_name
'Beck, J'
'Mueller-Buschbaum, K'
'Wolf, F'

_publ_section_title
;
On tetrachlorophosphonium chlorometallates of rhenium and molybdenum:
Syntheses, crystal structures and magnetism of (P Cl4)2 (Re2 Cl10) and
(P Cl4)3 (Re Cl6)2 and the magnetic properties of (P Cl4)2 (Mo2 Cl10)
;
_journal_name_full
;
Zeitschrift fuer Anorganische und Allgemeine Chemie
;
_journal_page_first 975
_journal_page_last 981
_journal_paper_doi 10.1002/(SICI)1521-3749(199906)625:6<975::AID-ZAAC975>3.0.CO;2-#
_journal_volume 625
_journal_year 1999
_chemical_formula_structural '(P Cl4)3 (Re Cl6)2'
_chemical_formula_sum 'Cl24 P3 Re2'
_chemical_name_systematic
;
Tris(tetrachlorophosphorus) bis(hexachlororhenate)
;
_space_group_IT_number 135
_symmetry_cell_setting tetragonal
_symmetry_Int_Tables_number 135
_symmetry_space_group_name_Hall '-P 4c 2ab'
_symmetry_space_group_name_H-M 'P 42/m b c'
_cell_angle_alpha 90
_cell_angle_beta 90
_cell_angle_gamma 90
_cell_formula_units_Z 4
_cell_length_a 14.962(1)
_cell_length_b 14.962(1)
_cell_length_c 13.6315(15)
_cell_volume 3051.6
_refine_ls_R_factor_all 0.1335
_cod_database_code 2002165

loop_
_symmetry_equiv_pos_as_xyz
x,y,z
-y,x,1/2+z
1/2+x,1/2-y,z
1/2+y,1/2+x,1/2+z
x,y,-z
-y,x,1/2-z
1/2+x,1/2-y,-z
1/2+y,1/2+x,1/2-z
-x,-y,-z
y,-x,1/2-z
1/2-x,1/2+y,-z
1/2-y,1/2-x,1/2-z
-x,-y,z
y,-x,1/2+z
1/2-x,1/2+y,z
1/2-y,1/2-x,1/2+z

loop_
_atom_site_aniso_label
_atom_site_aniso_U_11
_atom_site_aniso_U_12
_atom_site_aniso_U_13
_atom_site_aniso_U_22
_atom_site_aniso_U_23
_atom_site_aniso_U_33
Re1 0.0243(3) -0.0023(4) 0. 0.0261(3) 0. 0.0270(2)
P1 0.0275(13) 0.002(4) 0.005(2) 0.0275(13) -0.005(2) 0.054(3)
P2 0.033(2) 0. 0. 0.033(2) 0. 0.029(3)
Cl1 0.030(3) 0.004(3) 0. 0.036(3) 0. 0.051(3)
Cl2 0.031(3) -0.007(2) 0. 0.034(3) 0. 0.039(3)
Cl3 0.037(3) 0.007(3) 0. 0.036(2) 0. 0.041(2)
Cl4 0.056(2) -0.002(3) -0.002(3) 0.049(2) 0.011(3) 0.0281(10)
Cl5 0.041(3) -0.007(3) 0. 0.038(2) 0. 0.055(2)
Cl6 0.048(2) 0.001(3) -0.014(3) 0.030(2) -0.0102(14) 0.0521(15)
Cl7 0.033(2) -0.005(3) -0.007(2) 0.057(3) -0.015(4) 0.067(3)
Cl8 0.065(3) -0.003(2) 0.001(2) 0.039(2) 0.006(2) 0.041(2)

loop_
_atom_site_label
_atom_site_type_symbol
_atom_site_symmetry_multiplicity
_atom_site_Wyckoff_symbol
_atom_site_fract_x
_atom_site_fract_y
_atom_site_fract_z
_atom_site_occupancy
_atom_site_attached_hydrogens
_atom_site_calc_flag
Re1 Re4+ 8 h 0.24601(5) 0.37454(6) 0. 1. 0 d
P1 P5+ 8 g -0.1258(2) 0.3742(2) -0.25 1. 0 d
P2 P5+ 4 b 0.5 0.5 0.25 1. 0 d
Cl1 Cl1- 8 h 0.1207(6) 0.4681(3) 0. 1. 0 d
Cl2 Cl1- 8 h 0.3411(4) 0.5001(4) 0. 1. 0 d
Cl3 Cl1- 8 h 0.3712(6) 0.2809(2) 0. 1. 0 d
Cl4 Cl1- 16 i 0.2478(4) 0.3759(5) 0.17017(14) 1. 0 d
Cl5 Cl1- 8 h 0.1495(3) 0.2517(6) 0. 1. 0 d
Cl6 Cl1- 16 i -0.1253(5) 0.2707(2) -0.3338(2) 1. 0 d
Cl7 Cl1- 16 i -0.0195(3) 0.3740(5) -0.1700(5) 1. 0 d
Cl8 Cl1- 16 i 0.4979(3) 0.6049(3) 0.1666(4) 1. 0 d

loop_
_atom_type_symbol
_atom_type_oxidation_number
Re4+ 4.500
P5+ 5.000
Cl1- -1.000
